data_4087708
loop_
_publ_author_name
'Nesbit, Mark A.'
'Suess, Daniel L. M.'
'Peters, Jonas C.'

_publ_section_title
;
 E--H Bond Activations and Hydrosilylation Catalysis with Iron and Cobalt
 Metalloboranes
;
_journal_issue 19
_journal_name_full Organometallics
_journal_page_first 4741
_journal_paper_doi 10.1021/acs.organomet.5b00530
_journal_volume 34
_journal_year 2015
_chemical_formula_moiety 'C36 H46 B Fe O P2'
_chemical_formula_sum 'C36 H46 B Fe O P2'
_chemical_formula_weight 624.33
_space_group_crystal_system monoclinic
_space_group_IT_number 15
_space_group_name_Hall '-C 2yc'
_space_group_name_H-M_alt 'C 1 2/c 1'
_atom_sites_solution_hydrogens geom
_audit_creation_date 2015-06-10
_audit_creation_method
;
Olex2 1.2
(compiled 2015.01.26 svn.r3150 for OlexSys, GUI svn.r4998)
;
_cell_angle_alpha 90
_cell_angle_beta 90.6720(11)
_cell_angle_gamma 90
_cell_formula_units_Z 8
_cell_length_a 17.9786(7)
_cell_length_b 10.8974(4)
_cell_length_c 33.4789(14)
_cell_measurement_reflns_used 9943
_cell_measurement_temperature 100
_cell_measurement_theta_max 32.416
_cell_measurement_theta_min 2.266
_cell_volume 6558.7(4)
_computing_molecular_graphics 'Olex2 (Dolomanov et al., 2009)'
_computing_publication_material 'Olex2 (Dolomanov et al., 2009)'
_computing_structure_refinement 'ShelXL (Sheldrick, 2008)'
_diffrn_ambient_temperature 100
_diffrn_measured_fraction_theta_full 0.961
_diffrn_measured_fraction_theta_max 0.948
_diffrn_measurement_device_type 'Bruker APEX-II CCD'
_diffrn_measurement_method '\w scans'
_diffrn_radiation_monochromator graphite
_diffrn_radiation_type MoK\a
_diffrn_radiation_wavelength 0.71073
_diffrn_reflns_av_R_equivalents 0.0376
_diffrn_reflns_av_unetI/netI 0.0534
_diffrn_reflns_Laue_measured_fraction_full 0.961
_diffrn_reflns_Laue_measured_fraction_max 0.948
_diffrn_reflns_limit_h_max 18
_diffrn_reflns_limit_h_min -22
_diffrn_reflns_limit_k_max 13
_diffrn_reflns_limit_k_min -10
_diffrn_reflns_limit_l_max 39
_diffrn_reflns_limit_l_min -41
_diffrn_reflns_number 12810
_diffrn_reflns_point_group_measured_fraction_full 0.961
_diffrn_reflns_point_group_measured_fraction_max 0.948
_diffrn_reflns_theta_full 25.242
_diffrn_reflns_theta_max 26.372
_diffrn_reflns_theta_min 1.217
_diffrn_standards_number 0
_exptl_absorpt_coefficient_mu 0.585
_exptl_absorpt_correction_T_max 0.7470
_exptl_absorpt_correction_T_min 0.6591
_exptl_absorpt_correction_type multi-scan
_exptl_absorpt_process_details
;
SADABS-2012/1 (Bruker,2012) was used for absorption correction.
wR2(int) was 0.0591 before and 0.0526 after correction.
The Ratio of minimum to maximum transmission is 0.8823.
The \l/2 correction factor is 0.0015.
;
_exptl_crystal_colour 'brownish orange'
_exptl_crystal_colour_modifier brownish
_exptl_crystal_colour_primary orange
_exptl_crystal_density_diffrn 1.265
_exptl_crystal_description &#x0091;plate&#x0092;
_exptl_crystal_F_000 2656
_refine_diff_density_max 0.570
_refine_diff_density_min -0.324
_refine_diff_density_rms 0.060
_refine_ls_extinction_method none
_refine_ls_goodness_of_fit_ref 1.027
_refine_ls_hydrogen_treatment constr
_refine_ls_matrix_type full
_refine_ls_number_parameters 378
_refine_ls_number_reflns 6360
_refine_ls_number_restraints 0
_refine_ls_restrained_S_all 1.027
_refine_ls_R_factor_all 0.0567
_refine_ls_R_factor_gt 0.0412
_refine_ls_shift/su_max 0.002
_refine_ls_shift/su_mean 0.000
_refine_ls_structure_factor_coef Fsqd
_refine_ls_weighting_details
;
 w=1/[\s^2^(Fo^2^)+(0.0506P)^2^]
 where P=(Fo^2^+2Fc^2^)/3
;
_refine_ls_weighting_scheme calc
_refine_ls_wR_factor_gt 0.0941
_refine_ls_wR_factor_ref 0.1000
_reflns_Friedel_coverage 0.000
_reflns_number_gt 5015
_reflns_number_total 6360
_reflns_threshold_expression 'I > 2\s(I)'
_cod_data_source_file om5b00530_si_002.cif
_cod_data_source_block compound1a
_cod_database_code 4087708
_shelxl_version_number 2013-2
_shelx_space_group_comment
;
The symmetry employed for this shelxl refinement is uniquely defined
by the following loop, which should always be used as a source of
symmetry information in preference to the above space-group names.
They are only intended as comments.
;
_olex2_refinement_description
;
1. Fixed Uiso
 At 1.2 times of:
  All C(H) groups
 At 1.5 times of:
  All C(H,H,H) groups
2.a Ternary CH refined with riding coordinates:
 C31(H31), C34(H34), C19(H19), C22(H22)
2.b Aromatic/amide H refined with riding coordinates:
 C15(H15), C18(H18), C29(H29), C2(H2), C12(H12), C26(H26), C16(H16), C28(H28),
 C3(H3), C27(H27), C8(H8), C17(H17), C11(H11), C9(H9), C10(H10), C4(H4), C6(H6),
  C5(H5)
2.c Idealised Me refined as rotating group:
 C32(H32A,H32B,H32C), C20(H20A,H20B,H20C), C33(H33A,H33B,H33C), C21(H21A,H21B,
 H21C), C23(H23A,H23B,H23C), C36(H36A,H36B,H36C), C24(H24A,H24B,H24C), C35(H35A,
 H35B,H35C)
;
_olex2_submission_special_instructions 'No special instructions were received'

loop_
_space_group_symop_operation_xyz
'x, y, z'
'-x, y, -z+1/2'
'x+1/2, y+1/2, z'
'-x+1/2, y+1/2, -z+1/2'
'-x, -y, -z'
'x, -y, z-1/2'
'-x+1/2, -y+1/2, -z'
'x+1/2, -y+1/2, z-1/2'

loop_
_atom_site_label
_atom_site_type_symbol
_atom_site_fract_x
_atom_site_fract_y
_atom_site_fract_z
_atom_site_U_iso_or_equiv
_atom_site_adp_type
_atom_site_occupancy
_atom_site_site_symmetry_order
_atom_site_calc_flag
_atom_site_refinement_flags_posn
Fe1 Fe 0.19601(2) 0.87127(3) 0.88631(2) 0.01595(10) Uani 1 1 d .
P2 P 0.32627(3) 0.85289(6) 0.87636(2) 0.01600(14) Uani 1 1 d .
P1 P 0.13751(3) 0.84106(6) 0.82315(2) 0.01550(14) Uani 1 1 d .
O1 O 0.17223(11) 1.03267(16) 0.89977(5) 0.0340(5) Uani 1 1 d .
C13 C 0.18039(11) 0.6043(2) 0.84062(7) 0.0156(5) Uani 1 1 d .
C14 C 0.13857(12) 0.6769(2) 0.81337(7) 0.0158(5) Uani 1 1 d .
C25 C 0.29589(12) 0.6200(2) 0.89659(7) 0.0171(5) Uani 1 1 d .
C7 C 0.15994(12) 0.6969(2) 0.91558(7) 0.0162(5) Uani 1 1 d .
C15 C 0.10228(12) 0.6227(2) 0.78053(7) 0.0205(5) Uani 1 1 d .
H15 H 0.0727 0.6721 0.7632 0.025 Uiso 1 1 calc R
C30 C 0.35366(12) 0.7076(2) 0.89813(6) 0.0163(5) Uani 1 1 d .
C32 C 0.35211(12) 0.7271(2) 0.80501(7) 0.0202(5) Uani 1 1 d .
H32A H 0.3750 0.6583 0.8195 0.030 Uiso 1 1 calc GR
H32B H 0.3709 0.7295 0.7777 0.030 Uiso 1 1 calc GR
H32C H 0.2980 0.7166 0.8043 0.030 Uiso 1 1 calc GR
C31 C 0.37151(12) 0.8472(2) 0.82628(7) 0.0187(5) Uani 1 1 d .
H31 H 0.3505 0.9159 0.8099 0.022 Uiso 1 1 calc R
C18 C 0.18803(13) 0.4793(2) 0.83102(7) 0.0208(5) Uani 1 1 d .
H18 H 0.2183 0.4288 0.8477 0.025 Uiso 1 1 calc R
C29 C 0.42408(13) 0.6780(2) 0.91360(7) 0.0210(5) Uani 1 1 d .
H29 H 0.4621 0.7385 0.9147 0.025 Uiso 1 1 calc R
C2 C 0.13269(13) 1.2362(2) 0.89608(7) 0.0233(6) Uani 1 1 d .
H2 H 0.1308 1.2322 0.8677 0.028 Uiso 1 1 calc R
C12 C 0.08159(13) 0.6796(2) 0.91383(7) 0.0232(6) Uani 1 1 d .
H12 H 0.0603 0.6409 0.8910 0.028 Uiso 1 1 calc R
C26 C 0.31192(14) 0.5035(2) 0.91174(7) 0.0241(6) Uani 1 1 d .
H26 H 0.2739 0.4429 0.9119 0.029 Uiso 1 1 calc R
C34 C 0.37813(14) 0.9755(2) 0.90278(7) 0.0242(6) Uani 1 1 d .
H34 H 0.4327 0.9594 0.9006 0.029 Uiso 1 1 calc R
C16 C 0.10903(13) 0.4986(2) 0.77316(7) 0.0249(6) Uani 1 1 d .
H16 H 0.0836 0.4624 0.7511 0.030 Uiso 1 1 calc R
C28 C 0.43821(13) 0.5605(2) 0.92734(7) 0.0257(6) Uani 1 1 d .
H28 H 0.4863 0.5394 0.9372 0.031 Uiso 1 1 calc R
C3 C 0.11357(14) 1.3447(2) 0.91480(8) 0.0253(6) Uani 1 1 d .
H3 H 0.0977 1.4129 0.8992 0.030 Uiso 1 1 calc R
C27 C 0.38202(14) 0.4742(2) 0.92656(7) 0.0266(6) Uani 1 1 d .
H27 H 0.3915 0.3938 0.9363 0.032 Uiso 1 1 calc R
C19 C 0.18938(12) 0.9125(2) 0.78111(7) 0.0196(5) Uani 1 1 d .
H19 H 0.2363 0.8640 0.7787 0.023 Uiso 1 1 calc R
C22 C 0.03957(12) 0.8884(2) 0.81357(7) 0.0224(5) Uani 1 1 d .
H22 H 0.0272 0.8705 0.7850 0.027 Uiso 1 1 calc R
C20 C 0.21392(14) 1.0437(2) 0.79098(8) 0.0263(6) Uani 1 1 d .
H20A H 0.1709 1.0988 0.7892 0.040 Uiso 1 1 calc GR
H20B H 0.2517 1.0701 0.7719 0.040 Uiso 1 1 calc GR
H20C H 0.2349 1.0463 0.8181 0.040 Uiso 1 1 calc GR
C8 C 0.18651(14) 0.7615(2) 0.94937(7) 0.0247(6) Uani 1 1 d .
H8 H 0.2383 0.7775 0.9517 0.030 Uiso 1 1 calc R
C17 C 0.15298(14) 0.4275(2) 0.79811(7) 0.0254(6) Uani 1 1 d .
H17 H 0.1592 0.3425 0.7926 0.031 Uiso 1 1 calc R
C33 C 0.45601(13) 0.8632(3) 0.82792(8) 0.0282(6) Uani 1 1 d .
H33A H 0.4681 0.9463 0.8371 0.042 Uiso 1 1 calc GR
H33B H 0.4764 0.8502 0.8012 0.042 Uiso 1 1 calc GR
H33C H 0.4776 0.8032 0.8465 0.042 Uiso 1 1 calc GR
C1 C 0.15486(14) 1.1314(2) 0.91774(8) 0.0258(6) Uani 1 1 d .
C21 C 0.15202(14) 0.9069(2) 0.73995(8) 0.0276(6) Uani 1 1 d .
H21A H 0.1420 0.8211 0.7329 0.041 Uiso 1 1 calc GR
H21B H 0.1850 0.9433 0.7201 0.041 Uiso 1 1 calc GR
H21C H 0.1051 0.9526 0.7405 0.041 Uiso 1 1 calc GR
C23 C -0.01433(13) 0.8179(3) 0.83929(8) 0.0304(6) Uani 1 1 d .
H23A H -0.0086 0.7298 0.8344 0.046 Uiso 1 1 calc GR
H23B H -0.0653 0.8428 0.8326 0.046 Uiso 1 1 calc GR
H23C H -0.0040 0.8356 0.8675 0.046 Uiso 1 1 calc GR
C36 C 0.35695(16) 0.9782(3) 0.94683(8) 0.0337(7) Uani 1 1 d .
H36A H 0.3038 0.9963 0.9491 0.051 Uiso 1 1 calc GR
H36B H 0.3859 1.0419 0.9607 0.051 Uiso 1 1 calc GR
H36C H 0.3676 0.8982 0.9590 0.051 Uiso 1 1 calc GR
C11 C 0.03542(14) 0.7168(3) 0.94397(8) 0.0299(6) Uani 1 1 d .
H11 H -0.0164 0.7003 0.9421 0.036 Uiso 1 1 calc R
C9 C 0.13912(15) 0.8034(2) 0.97981(7) 0.0298(6) Uani 1 1 d .
H9 H 0.1588 0.8482 1.0018 0.036 Uiso 1 1 calc R
C10 C 0.06400(14) 0.7786(3) 0.97726(8) 0.0330(7) Uani 1 1 d .
H10 H 0.0319 0.8036 0.9981 0.040 Uiso 1 1 calc R
C24 C 0.03003(14) 1.0263(2) 0.82041(9) 0.0360(7) Uani 1 1 d .
H24A H 0.0490 1.0479 0.8471 0.054 Uiso 1 1 calc GR
H24B H -0.0228 1.0477 0.8184 0.054 Uiso 1 1 calc GR
H24C H 0.0578 1.0717 0.8002 0.054 Uiso 1 1 calc GR
C35 C 0.35958(16) 1.0986(2) 0.88255(8) 0.0339(7) Uani 1 1 d .
H35A H 0.3724 1.0943 0.8542 0.051 Uiso 1 1 calc GR
H35B H 0.3882 1.1643 0.8955 0.051 Uiso 1 1 calc GR
H35C H 0.3063 1.1155 0.8851 0.051 Uiso 1 1 calc GR
C4 C 0.11729(18) 1.3549(3) 0.95574(9) 0.0398(8) Uani 1 1 d .
H4 H 0.1040 1.4294 0.9685 0.048 Uiso 1 1 calc R
B1 B 0.21432(14) 0.6593(2) 0.88115(8) 0.0169(6) Uani 1 1 d .
C6 C 0.15794(19) 1.1436(3) 0.95955(9) 0.0433(8) Uani 1 1 d .
H6 H 0.1720 1.0750 0.9755 0.052 Uiso 1 1 calc R
C5 C 0.1407(2) 1.2546(3) 0.97806(9) 0.0547(10) Uani 1 1 d .
H5 H 0.1452 1.2616 1.0063 0.066 Uiso 1 1 calc R

loop_
_atom_site_aniso_label
_atom_site_aniso_U_11
_atom_site_aniso_U_22
_atom_site_aniso_U_33
_atom_site_aniso_U_23
_atom_site_aniso_U_13
_atom_site_aniso_U_12
Fe1 0.01780(18) 0.0134(2) 0.01665(18) -0.00164(14) 0.00146(12) 0.00262(13)
P2 0.0172(3) 0.0167(4) 0.0142(3) 0.0004(2) -0.0012(2) -0.0024(2)
P1 0.0125(3) 0.0160(4) 0.0180(3) -0.0008(2) -0.0012(2) 0.0026(2)
O1 0.0544(13) 0.0205(11) 0.0270(10) -0.0058(8) -0.0039(9) 0.0036(9)
C13 0.0136(11) 0.0152(13) 0.0180(12) -0.0012(10) 0.0053(9) -0.0016(9)
C14 0.0137(11) 0.0173(14) 0.0164(12) -0.0027(9) 0.0052(9) -0.0015(9)
C25 0.0193(12) 0.0170(14) 0.0150(12) -0.0018(10) 0.0020(9) 0.0014(9)
C7 0.0218(12) 0.0101(13) 0.0166(12) 0.0036(9) 0.0000(9) 0.0002(9)
C15 0.0174(12) 0.0265(16) 0.0174(12) -0.0019(11) 0.0016(9) -0.0038(10)
C30 0.0169(12) 0.0210(14) 0.0112(11) 0.0007(10) 0.0018(8) 0.0026(9)
C32 0.0189(12) 0.0246(15) 0.0171(12) 0.0000(10) 0.0024(9) 0.0061(10)
C31 0.0156(12) 0.0259(15) 0.0145(12) 0.0054(10) -0.0001(9) 0.0003(9)
C18 0.0233(13) 0.0153(14) 0.0238(13) -0.0016(10) 0.0050(10) 0.0007(10)
C29 0.0193(12) 0.0306(16) 0.0131(12) 0.0000(11) 0.0020(9) -0.0022(10)
C2 0.0256(13) 0.0228(15) 0.0215(13) -0.0023(11) 0.0002(10) -0.0014(10)
C12 0.0233(13) 0.0258(15) 0.0204(13) -0.0023(11) -0.0015(10) 0.0040(10)
C26 0.0277(14) 0.0190(15) 0.0256(14) 0.0017(11) -0.0025(10) 0.0021(10)
C34 0.0280(14) 0.0217(15) 0.0227(13) -0.0002(11) -0.0044(10) -0.0103(10)
C16 0.0255(14) 0.0311(17) 0.0181(13) -0.0094(11) 0.0054(10) -0.0101(11)
C28 0.0211(13) 0.0380(18) 0.0178(13) 0.0007(12) -0.0016(10) 0.0130(11)
C3 0.0296(14) 0.0171(15) 0.0294(14) 0.0018(11) 0.0038(11) 0.0014(10)
C27 0.0365(15) 0.0207(15) 0.0226(14) 0.0047(11) -0.0003(11) 0.0115(11)
C19 0.0161(12) 0.0197(14) 0.0228(13) 0.0047(10) -0.0021(9) 0.0018(9)
C22 0.0157(12) 0.0284(16) 0.0228(13) -0.0025(11) -0.0039(9) 0.0054(10)
C20 0.0243(14) 0.0213(16) 0.0335(15) 0.0075(12) -0.0008(11) 0.0007(10)
C8 0.0252(13) 0.0248(15) 0.0243(14) -0.0023(11) 0.0007(10) -0.0050(10)
C17 0.0309(14) 0.0181(15) 0.0275(15) -0.0085(11) 0.0109(11) -0.0059(11)
C33 0.0174(12) 0.0437(18) 0.0235(13) 0.0102(12) 0.0007(10) -0.0038(11)
C1 0.0256(13) 0.0231(16) 0.0287(14) 0.0062(12) 0.0039(10) 0.0041(11)
C21 0.0236(13) 0.0348(17) 0.0245(14) 0.0077(12) -0.0012(10) -0.0021(11)
C23 0.0173(13) 0.0474(18) 0.0264(14) 0.0037(13) 0.0016(10) 0.0084(11)
C36 0.0505(18) 0.0279(17) 0.0225(14) -0.0054(12) -0.0070(12) -0.0147(13)
C11 0.0175(13) 0.0482(19) 0.0240(14) -0.0007(13) -0.0009(10) 0.0061(11)
C9 0.0377(16) 0.0346(17) 0.0172(13) -0.0053(12) 0.0027(11) -0.0053(12)
C10 0.0276(15) 0.049(2) 0.0224(14) -0.0059(13) 0.0027(11) 0.0117(12)
C24 0.0204(14) 0.0341(18) 0.054(2) -0.0046(14) -0.0039(12) 0.0135(11)
C35 0.0438(17) 0.0236(17) 0.0340(16) 0.0009(12) -0.0076(13) -0.0165(12)
C4 0.071(2) 0.0182(17) 0.0304(16) -0.0047(13) 0.0130(14) 0.0075(14)
B1 0.0185(13) 0.0125(15) 0.0197(14) 0.0017(11) 0.0014(10) -0.0015(10)
C6 0.081(2) 0.0221(18) 0.0266(16) 0.0036(13) 0.0019(15) 0.0143(15)
C5 0.111(3) 0.034(2) 0.0188(16) -0.0015(14) 0.0107(17) 0.0155(18)

loop_
_atom_type_symbol
_atom_type_description
_atom_type_scat_dispersion_real
_atom_type_scat_dispersion_imag
_atom_type_scat_source
C C 0.0033 0.0016 'International Tables Vol C Tables 4.2.6.8 and 6.1.1.4'
H H 0.0000 0.0000 'International Tables Vol C Tables 4.2.6.8 and 6.1.1.4'
B B 0.0013 0.0007 'International Tables Vol C Tables 4.2.6.8 and 6.1.1.4'
O O 0.0106 0.0060 'International Tables Vol C Tables 4.2.6.8 and 6.1.1.4'
P P 0.1023 0.0942 'International Tables Vol C Tables 4.2.6.8 and 6.1.1.4'
Fe Fe 0.3463 0.8444 'International Tables Vol C Tables 4.2.6.8 and 6.1.1.4'

loop_
_geom_angle_atom_site_label_1
_geom_angle_atom_site_label_2
_geom_angle_atom_site_label_3
_geom_angle
P2 Fe1 C8 99.17(6)
P1 Fe1 P2 106.89(2)
P1 Fe1 C8 132.04(6)
O1 Fe1 P2 110.00(6)
O1 Fe1 P1 104.20(6)
O1 Fe1 C7 128.76(8)
O1 Fe1 C8 103.59(8)
O1 Fe1 B1 168.77(9)
C7 Fe1 P2 106.31(6)
C7 Fe1 P1 98.32(6)
C7 Fe1 C8 34.84(8)
C7 Fe1 B1 40.16(8)
B1 Fe1 P2 76.52(6)
B1 Fe1 P1 81.87(7)
B1 Fe1 C8 65.82(9)
C30 P2 Fe1 106.34(7)
C30 P2 C31 102.29(10)
C30 P2 C34 107.84(11)
C31 P2 Fe1 124.53(8)
C34 P2 Fe1 111.36(9)
C34 P2 C31 103.31(11)
C14 P1 Fe1 106.93(8)
C14 P1 C19 105.56(10)
C14 P1 C22 104.70(11)
C19 P1 Fe1 113.17(8)
C22 P1 Fe1 121.61(8)
C22 P1 C19 103.58(11)
C1 O1 Fe1 165.57(18)
C14 C13 B1 122.1(2)
C18 C13 C14 116.5(2)
C18 C13 B1 121.3(2)
C13 C14 P1 116.10(17)
C15 C14 P1 123.30(19)
C15 C14 C13 120.6(2)
C30 C25 B1 120.0(2)
C26 C25 C30 117.0(2)
C26 C25 B1 122.9(2)
C12 C7 Fe1 112.76(16)
C12 C7 B1 124.0(2)
C8 C7 Fe1 80.23(14)
C8 C7 C12 115.2(2)
C8 C7 B1 120.6(2)
B1 C7 Fe1 73.41(13)
C14 C15 H15 119.6
C16 C15 C14 120.7(2)
C16 C15 H15 119.6
C25 C30 P2 112.37(17)
C29 C30 P2 126.26(18)
C29 C30 C25 121.3(2)
H32A C32 H32B 109.5
H32A C32 H32C 109.5
H32B C32 H32C 109.5
C31 C32 H32A 109.5
C31 C32 H32B 109.5
C31 C32 H32C 109.5
P2 C31 H31 107.6
C32 C31 P2 110.25(15)
C32 C31 H31 107.6
C32 C31 C33 109.58(19)
C33 C31 P2 113.94(16)
C33 C31 H31 107.6
C13 C18 H18 118.9
C17 C18 C13 122.2(2)
C17 C18 H18 118.9
C30 C29 H29 120.1
C28 C29 C30 119.9(2)
C28 C29 H29 120.1
C3 C2 H2 119.0
C3 C2 C1 122.0(2)
C1 C2 H2 119.0
C7 C12 H12 118.8
C11 C12 C7 122.5(2)
C11 C12 H12 118.8
C25 C26 H26 119.3
C27 C26 C25 121.5(2)
C27 C26 H26 119.3
P2 C34 H34 109.2
C36 C34 P2 110.24(17)
C36 C34 H34 109.2
C36 C34 C35 110.7(2)
C35 C34 P2 108.31(17)
C35 C34 H34 109.2
C15 C16 H16 120.2
C15 C16 C17 119.5(2)
C17 C16 H16 120.2
C29 C28 H28 120.2
C27 C28 C29 119.5(2)
C27 C28 H28 120.2
C2 C3 H3 119.6
C4 C3 C2 120.7(2)
C4 C3 H3 119.6
C26 C27 H27 119.6
C28 C27 C26 120.8(2)
C28 C27 H27 119.6
P1 C19 H19 105.6
C20 C19 P1 111.84(17)
C20 C19 H19 105.6
C21 C19 P1 116.42(16)
C21 C19 H19 105.6
C21 C19 C20 110.8(2)
P1 C22 H22 108.1
C23 C22 P1 111.90(17)
C23 C22 H22 108.1
C23 C22 C24 109.8(2)
C24 C22 P1 110.75(17)
C24 C22 H22 108.1
C19 C20 H20A 109.5
C19 C20 H20B 109.5
C19 C20 H20C 109.5
H20A C20 H20B 109.5
H20A C20 H20C 109.5
H20B C20 H20C 109.5
Fe1 C8 H8 84.5
C7 C8 Fe1 64.93(13)
C7 C8 H8 118.7
C7 C8 C9 122.6(2)
C9 C8 Fe1 121.10(18)
C9 C8 H8 118.7
C18 C17 H17 119.9
C16 C17 C18 120.3(2)
C16 C17 H17 119.9
C31 C33 H33A 109.5
C31 C33 H33B 109.5
C31 C33 H33C 109.5
H33A C33 H33B 109.5
H33A C33 H33C 109.5
H33B C33 H33C 109.5
O1 C1 C2 120.8(2)
O1 C1 C6 122.8(2)
C6 C1 C2 116.4(2)
C19 C21 H21A 109.5
C19 C21 H21B 109.5
C19 C21 H21C 109.5
H21A C21 H21B 109.5
H21A C21 H21C 109.5
H21B C21 H21C 109.5
C22 C23 H23A 109.5
C22 C23 H23B 109.5
C22 C23 H23C 109.5
H23A C23 H23B 109.5
H23A C23 H23C 109.5
H23B C23 H23C 109.5
C34 C36 H36A 109.5
C34 C36 H36B 109.5
C34 C36 H36C 109.5
H36A C36 H36B 109.5
H36A C36 H36C 109.5
H36B C36 H36C 109.5
C12 C11 H11 119.7
C12 C11 C10 120.6(2)
C10 C11 H11 119.7
C8 C9 H9 120.3
C10 C9 C8 119.4(2)
C10 C9 H9 120.3
C11 C10 H10 120.2
C9 C10 C11 119.7(2)
C9 C10 H10 120.2
C22 C24 H24A 109.5
C22 C24 H24B 109.5
C22 C24 H24C 109.5
H24A C24 H24B 109.5
H24A C24 H24C 109.5
H24B C24 H24C 109.5
C34 C35 H35A 109.5
C34 C35 H35B 109.5
C34 C35 H35C 109.5
H35A C35 H35B 109.5
H35A C35 H35C 109.5
H35B C35 H35C 109.5
C3 C4 H4 120.5
C3 C4 C5 118.9(2)
C5 C4 H4 120.5
C13 B1 Fe1 112.37(16)
C13 B1 C25 120.7(2)
C25 B1 Fe1 111.60(16)
C7 B1 Fe1 66.42(12)
C7 B1 C13 119.02(19)
C7 B1 C25 114.0(2)
C1 C6 H6 119.4
C5 C6 C1 121.1(3)
C5 C6 H6 119.4
C4 C5 C6 120.8(3)
C4 C5 H5 119.6
C6 C5 H5 119.6

loop_
_geom_bond_atom_site_label_1
_geom_bond_atom_site_label_2
_geom_bond_distance
Fe1 P2 2.3777(7)
Fe1 P1 2.3736(7)
Fe1 O1 1.8665(18)
Fe1 C7 2.237(2)
Fe1 C8 2.434(3)
Fe1 B1 2.339(3)
P2 C30 1.809(2)
P2 C31 1.873(2)
P2 C34 1.849(2)
P1 C14 1.819(2)
P1 C19 1.867(2)
P1 C22 1.859(2)
O1 C1 1.274(3)
C13 C14 1.416(3)
C13 C18 1.406(3)
C13 B1 1.598(3)
C14 C15 1.402(3)
C25 C30 1.411(3)
C25 C26 1.397(3)
C25 B1 1.607(3)
C7 C12 1.422(3)
C7 C8 1.411(3)
C7 B1 1.574(3)
C15 H15 0.9500
C15 C16 1.381(3)
C30 C29 1.400(3)
C32 H32A 0.9800
C32 H32B 0.9800
C32 H32C 0.9800
C32 C31 1.528(3)
C31 H31 1.0000
C31 C33 1.529(3)
C18 H18 0.9500
C18 C17 1.384(3)
C29 H29 0.9500
C29 C28 1.383(4)
C2 H2 0.9500
C2 C3 1.383(3)
C2 C1 1.407(3)
C12 H12 0.9500
C12 C11 1.375(3)
C26 H26 0.9500
C26 C27 1.386(3)
C34 H34 1.0000
C34 C36 1.528(3)
C34 C35 1.537(4)
C16 H16 0.9500
C16 C17 1.381(4)
C28 H28 0.9500
C28 C27 1.380(4)
C3 H3 0.9500
C3 C4 1.376(4)
C27 H27 0.9500
C19 H19 1.0000
C19 C20 1.531(3)
C19 C21 1.527(3)
C22 H22 1.0000
C22 C23 1.513(3)
C22 C24 1.530(4)
C20 H20A 0.9800
C20 H20B 0.9800
C20 H20C 0.9800
C8 H8 0.9500
C8 C9 1.411(3)
C17 H17 0.9500
C33 H33A 0.9800
C33 H33B 0.9800
C33 H33C 0.9800
C1 C6 1.407(4)
C21 H21A 0.9800
C21 H21B 0.9800
C21 H21C 0.9800
C23 H23A 0.9800
C23 H23B 0.9800
C23 H23C 0.9800
C36 H36A 0.9800
C36 H36B 0.9800
C36 H36C 0.9800
C11 H11 0.9500
C11 C10 1.395(4)
C9 H9 0.9500
C9 C10 1.379(4)
C10 H10 0.9500
C24 H24A 0.9800
C24 H24B 0.9800
C24 H24C 0.9800
C35 H35A 0.9800
C35 H35B 0.9800
C35 H35C 0.9800
C4 H4 0.9500
C4 C5 1.386(4)
C6 H6 0.9500
C6 C5 1.396(4)
C5 H5 0.9500

loop_
_geom_torsion_atom_site_label_1
_geom_torsion_atom_site_label_2
_geom_torsion_atom_site_label_3
_geom_torsion_atom_site_label_4
_geom_torsion
Fe1 P2 C30 C25 29.73(17)
Fe1 P2 C30 C29 -152.96(18)
Fe1 P2 C31 C32 -68.87(17)
Fe1 P2 C31 C33 167.44(14)
Fe1 P2 C34 C36 53.5(2)
Fe1 P2 C34 C35 -67.73(18)
Fe1 P1 C14 C13 -8.06(17)
Fe1 P1 C14 C15 173.49(16)
Fe1 P1 C19 C20 -46.12(17)
Fe1 P1 C19 C21 -174.87(16)
Fe1 P1 C22 C23 -63.5(2)
Fe1 P1 C22 C24 59.4(2)
Fe1 O1 C1 C2 -167.1(6)
Fe1 O1 C1 C6 14.2(9)
Fe1 C7 C12 C11 -93.2(3)
Fe1 C7 C8 C9 112.2(2)
Fe1 C7 B1 C13 -103.5(2)
Fe1 C7 B1 C25 104.21(19)
Fe1 C8 C9 C10 79.8(3)
P2 Fe1 O1 C1 -103.2(7)
P2 C30 C29 C28 -176.38(17)
P1 Fe1 O1 C1 142.6(7)
P1 C14 C15 C16 175.72(17)
O1 C1 C6 C5 177.9(3)
C13 C14 C15 C16 -2.7(3)
C13 C18 C17 C16 0.4(3)
C14 P1 C19 C20 -162.73(16)
C14 P1 C19 C21 68.5(2)
C14 P1 C22 C23 57.4(2)
C14 P1 C22 C24 -179.65(18)
C14 C13 C18 C17 -3.9(3)
C14 C13 B1 Fe1 -5.2(3)
C14 C13 B1 C25 -140.2(2)
C14 C13 B1 C7 69.3(3)
C14 C15 C16 C17 -1.0(3)
C25 C30 C29 C28 0.7(3)
C25 C26 C27 C28 1.0(4)
C7 Fe1 O1 C1 29.3(8)
C7 C12 C11 C10 2.7(4)
C7 C8 C9 C10 1.4(4)
C15 C16 C17 C18 2.1(3)
C30 P2 C31 C32 51.08(17)
C30 P2 C31 C33 -72.61(19)
C30 P2 C34 C36 -62.8(2)
C30 P2 C34 C35 175.97(17)
C30 C25 C26 C27 -1.8(3)
C30 C25 B1 Fe1 -21.3(3)
C30 C25 B1 C13 114.0(2)
C30 C25 B1 C7 -94.2(3)
C30 C29 C28 C27 -1.6(3)
C31 P2 C30 C25 -102.21(17)
C31 P2 C30 C29 75.1(2)
C31 P2 C34 C36 -170.62(19)
C31 P2 C34 C35 68.16(19)
C18 C13 C14 P1 -173.53(16)
C18 C13 C14 C15 5.0(3)
C18 C13 B1 Fe1 177.51(16)
C18 C13 B1 C25 42.5(3)
C18 C13 B1 C7 -107.9(3)
C29 C28 C27 C26 0.8(4)
C2 C3 C4 C5 0.2(4)
C2 C1 C6 C5 -0.9(5)
C12 C7 C8 Fe1 -110.7(2)
C12 C7 C8 C9 1.5(4)
C12 C7 B1 Fe1 106.6(2)
C12 C7 B1 C13 3.2(3)
C12 C7 B1 C25 -149.2(2)
C12 C11 C10 C9 0.5(4)
C26 C25 C30 P2 178.43(17)
C26 C25 C30 C29 1.0(3)
C26 C25 B1 Fe1 153.67(18)
C26 C25 B1 C13 -71.0(3)
C26 C25 B1 C7 80.8(3)
C34 P2 C30 C25 149.27(17)
C34 P2 C30 C29 -33.4(2)
C34 P2 C31 C32 163.03(16)
C34 P2 C31 C33 39.3(2)
C3 C2 C1 O1 -180.0(2)
C3 C2 C1 C6 -1.2(4)
C3 C4 C5 C6 -2.2(5)
C19 P1 C14 C13 112.71(17)
C19 P1 C14 C15 -65.7(2)
C19 P1 C22 C23 167.85(18)
C19 P1 C22 C24 -69.2(2)
C22 P1 C14 C13 -138.32(16)
C22 P1 C14 C15 43.2(2)
C22 P1 C19 C20 87.50(18)
C22 P1 C19 C21 -41.3(2)
C8 Fe1 O1 C1 2.0(8)
C8 C7 C12 C11 -3.6(4)
C8 C7 B1 Fe1 -67.5(2)
C8 C7 B1 C13 -171.0(2)
C8 C7 B1 C25 36.7(3)
C8 C9 C10 C11 -2.5(4)
C1 C2 C3 C4 1.5(4)
C1 C6 C5 C4 2.5(5)
B1 Fe1 O1 C1 20.8(10)
B1 C13 C14 P1 9.1(3)
B1 C13 C14 C15 -172.44(19)
B1 C13 C18 C17 173.5(2)
B1 C25 C30 P2 -6.3(3)
B1 C25 C30 C29 176.2(2)
B1 C25 C26 C27 -176.9(2)
B1 C7 C12 C11 -178.0(2)
B1 C7 C8 Fe1 63.99(19)
B1 C7 C8 C9 176.2(2)
